data_7010181
loop_
_publ_author_name
'Leong, Weng Kee'
'Chen, Guizhu'

_publ_section_title
;
 The reaction of [Os3(\m-H)(CO)10(\m-CO)]&#x2212; with Ph2SbCl: a
 cluster with a six-membered Os4Sb2 ring and another with fluxional
 metal--metal bonds&#x200A;&#x2020;
;
_journal_issue 23
_journal_name_full 'Journal of the Chemical Society, Dalton Transactions'
_journal_page_first 4442
_journal_paper_doi 10.1039/b006669i
_journal_year 2000
_chemical_formula_sum 'C37 H27 O10 Os3 Sb2'
_chemical_formula_weight 1445.69
_chemical_name_systematic
; 
 ? 
;
_space_group_IT_number 14
_symmetry_cell_setting monoclinic
_symmetry_space_group_name_Hall '-P 2ybc'
_symmetry_space_group_name_H-M 'P 1 21/c 1'
_atom_sites_solution_hydrogens geom
_atom_sites_solution_primary direct
_atom_sites_solution_secondary difmap
_audit_creation_method SHELXL-97
_cell_angle_alpha 90.00
_cell_angle_beta 98.0970(10)
_cell_angle_gamma 90.00
_cell_formula_units_Z 4
_cell_length_a 13.3803(2)
_cell_length_b 17.9495(2)
_cell_length_c 17.69960(10)
_cell_measurement_reflns_used 8192
_cell_measurement_temperature 293(2)
_cell_volume 4208.53(8)
_computing_cell_refinement 'Siemens SAINT'
_computing_data_collection 'Siemens SMART'
_computing_data_reduction 'Siemens SHELXTL'
_computing_molecular_graphics 'Siemens SHELXTL'
_computing_publication_material 'Siemens SHELXTL'
_computing_structure_refinement 'SHELXL-97 (Sheldrick, 1997)'
_computing_structure_solution 'SHELXS-97 (Sheldrick, 1990)'
_diffrn_ambient_temperature 293(2)
_diffrn_measured_fraction_theta_full 0.902
_diffrn_measured_fraction_theta_max 0.902
_diffrn_radiation_monochromator graphite
_diffrn_radiation_source 'fine-focus sealed tube'
_diffrn_radiation_type MoK\a
_diffrn_radiation_wavelength 0.71073
_diffrn_reflns_av_R_equivalents 0.0533
_diffrn_reflns_av_sigmaI/netI 0.0751
_diffrn_reflns_limit_h_max 18
_diffrn_reflns_limit_h_min -13
_diffrn_reflns_limit_k_max 24
_diffrn_reflns_limit_k_min -22
_diffrn_reflns_limit_l_max 23
_diffrn_reflns_limit_l_min -23
_diffrn_reflns_number 26494
_diffrn_reflns_theta_full 29.14
_diffrn_reflns_theta_max 29.14
_diffrn_reflns_theta_min 1.62
_exptl_absorpt_coefficient_mu 10.342
_exptl_absorpt_correction_T_max 0.372986
_exptl_absorpt_correction_T_min 0.219775
_exptl_absorpt_correction_type SADABS
_exptl_crystal_colour yellow
_exptl_crystal_density_diffrn 2.282
_exptl_crystal_density_method 'not measured'
_exptl_crystal_description blocks
_exptl_crystal_F_000 2636
_exptl_crystal_size_max 0.225
_exptl_crystal_size_mid 0.155
_exptl_crystal_size_min 0.120
_refine_diff_density_max 3.246
_refine_diff_density_min -1.355
_refine_diff_density_rms 0.260
_refine_ls_extinction_method none
_refine_ls_goodness_of_fit_ref 1.032
_refine_ls_hydrogen_treatment mixed
_refine_ls_matrix_type full
_refine_ls_number_parameters 341
_refine_ls_number_reflns 10238
_refine_ls_number_restraints 10
_refine_ls_restrained_S_all 1.032
_refine_ls_R_factor_all 0.1125
_refine_ls_R_factor_gt 0.0576
_refine_ls_shift/su_max 0.010
_refine_ls_shift/su_mean 0.000
_refine_ls_structure_factor_coef Fsqd
_refine_ls_weighting_details 'calc w=1/[\s^2^(Fo^2^)+(0.0703P)^2^+3.8353P] where P=(Fo^2^+2Fc^2^)/3'
_refine_ls_weighting_scheme calc
_refine_ls_wR_factor_gt 0.1212
_refine_ls_wR_factor_ref 0.1490
_reflns_number_gt 6246
_reflns_number_total 10238
_reflns_threshold_expression >2sigma(I)
_cod_data_source_file b006669i.txt
_cod_data_source_block 2a
_cod_depositor_comments
;
The following automatic conversions were performed:
'_symmetry_cell_setting' value 'Monoclinic' changed to 'monoclinic'
according to '/home/saulius/struct/CIF-dictionaries/cif_core.dic'
dictionary named 'cif_core.dic' version 2.4.1 from 2010-06-29.

Automatic conversion script
Id: cif_fix_enum 1527 2010-12-29 10:47:43Z saulius 
;
_cod_original_sg_symbol_H-M P2(1)/c
_cod_database_code 7010181

loop_
_symmetry_equiv_pos_as_xyz
'x, y, z'
'-x, y+1/2, -z+1/2'
'-x, -y, -z'
'x, -y-1/2, z-1/2'

loop_
_atom_site_label
_atom_site_type_symbol
_atom_site_fract_x
_atom_site_fract_y
_atom_site_fract_z
_atom_site_U_iso_or_equiv
_atom_site_adp_type
_atom_site_occupancy
_atom_site_symmetry_multiplicity
_atom_site_calc_flag
_atom_site_refinement_flags
_atom_site_disorder_assembly
_atom_site_disorder_group
Os1 Os -0.01539(3) 1.07810(2) 0.82775(3) 0.04484(14) Uani 1 1 d . . .
Os2 Os -0.14960(3) 1.25293(2) 0.67103(3) 0.04172(13) Uani 1 1 d . . .
Os3 Os -0.21211(4) 1.16030(3) 0.80040(3) 0.05204(15) Uani 1 1 d . . .
Sb4 Sb 0.01539(5) 1.17505(4) 0.71569(4) 0.04108(18) Uani 1 1 d . . .
Sb5 Sb -0.32456(6) 1.25867(4) 0.72075(5) 0.0519(2) Uani 1 1 d . . .
O11 O -0.1067(8) 0.9790(6) 0.6916(6) 0.080(3) Uani 1 1 d . . .
O12 O 0.1907(8) 0.9980(6) 0.8484(6) 0.092(3) Uani 1 1 d . . .
O13 O 0.0622(8) 1.1957(7) 0.9500(6) 0.093(3) Uani 1 1 d . . .
O14 O -0.1150(10) 0.9859(7) 0.9446(6) 0.105(4) Uani 1 1 d . . .
O21 O -0.2237(8) 1.1290(6) 0.5552(6) 0.091(3) Uani 1 1 d . . .
O22 O -0.1140(10) 1.3585(6) 0.5425(6) 0.102(4) Uani 1 1 d . . .
O23 O -0.0742(9) 1.3765(5) 0.7878(6) 0.090(3) Uani 1 1 d . . .
O31 O -0.3102(9) 1.0428(6) 0.6851(8) 0.114(5) Uani 1 1 d . . .
O32 O -0.3295(13) 1.1000(11) 0.9219(11) 0.195(9) Uani 1 1 d . . .
O33 O -0.1296(9) 1.2826(7) 0.9153(6) 0.094(4) Uani 1 1 d . . .
C11 C -0.0733(9) 1.0165(7) 0.7428(7) 0.056(3) Uani 1 1 d . . .
C12 C 0.1123(11) 1.0298(8) 0.8411(8) 0.065(4) Uani 1 1 d . . .
C13 C 0.0315(10) 1.1521(8) 0.9034(8) 0.062(3) Uani 1 1 d . . .
C14 C -0.0793(11) 1.0219(8) 0.9018(7) 0.063(3) Uani 1 1 d . . .
C21 C -0.1959(10) 1.1737(7) 0.5992(8) 0.059(3) Uani 1 1 d . . .
C22 C -0.1290(11) 1.3171(8) 0.5901(8) 0.064(4) Uani 1 1 d . . .
C23 C -0.0998(9) 1.3314(7) 0.7456(7) 0.054(3) Uani 1 1 d . . .
C31 C -0.2715(10) 1.0851(8) 0.7289(10) 0.076(4) Uani 1 1 d . . .
C32 C -0.2839(13) 1.1225(11) 0.8749(11) 0.105(6) Uani 1 1 d . . .
C33 C -0.1551(11) 1.2365(9) 0.8714(8) 0.066(4) Uani 1 1 d . . .
C411 C 0.1422(10) 1.2483(7) 0.7457(7) 0.058(3) Uiso 1 1 d . . .
C412 C 0.1522(12) 1.3078(9) 0.6958(9) 0.082(4) Uiso 1 1 d . . .
H412 H 0.1037 1.3165 0.6537 0.098 Uiso 1 1 calc R . .
C413 C 0.2426(15) 1.3565(11) 0.7123(11) 0.107(6) Uiso 1 1 d . . .
H413 H 0.2558 1.3937 0.6785 0.128 Uiso 1 1 calc R . .
C414 C 0.3047(16) 1.3445(11) 0.7781(11) 0.110(6) Uiso 1 1 d . . .
H414 H 0.3537 1.3804 0.7932 0.132 Uiso 1 1 calc R . .
C415 C 0.3016(16) 1.2864(12) 0.8225(12) 0.116(7) Uiso 1 1 d . . .
H415 H 0.3526 1.2780 0.8629 0.140 Uiso 1 1 calc R . .
C416 C 0.2167(14) 1.2352(10) 0.8073(10) 0.098(5) Uiso 1 1 d . . .
H416 H 0.2125 1.1941 0.8386 0.118 Uiso 1 1 calc R . .
C421 C 0.0677(8) 1.1154(5) 0.6226(6) 0.038(2) Uiso 1 1 d . . .
C422 C 0.0475(10) 1.1421(7) 0.5510(7) 0.057(3) Uiso 1 1 d . . .
H422 H 0.0098 1.1855 0.5422 0.069 Uiso 1 1 calc R . .
C423 C 0.0824(11) 1.1053(8) 0.4888(8) 0.072(4) Uiso 1 1 d . . .
H423 H 0.0698 1.1255 0.4399 0.087 Uiso 1 1 calc R . .
C424 C 0.1351(10) 1.0394(7) 0.5014(8) 0.066(4) Uiso 1 1 d . . .
H424 H 0.1557 1.0132 0.4610 0.079 Uiso 1 1 calc R . .
C425 C 0.1569(10) 1.0126(8) 0.5758(8) 0.070(4) Uiso 1 1 d . . .
H425 H 0.1954 0.9696 0.5852 0.084 Uiso 1 1 calc R . .
C426 C 0.1224(9) 1.0487(6) 0.6354(7) 0.053(3) Uiso 1 1 d . . .
H426 H 0.1353 1.0290 0.6844 0.064 Uiso 1 1 calc R . .
C511 C -0.4582(11) 1.2231(8) 0.6516(8) 0.065(3) Uiso 1 1 d . . .
C512 C -0.4636(15) 1.2134(10) 0.5769(11) 0.106(6) Uiso 1 1 d . . .
H512 H -0.4080 1.2255 0.5531 0.127 Uiso 1 1 calc R . .
C513 C -0.5568(18) 1.1834(12) 0.5293(14) 0.138(8) Uiso 1 1 d . . .
H513 H -0.5604 1.1730 0.4776 0.166 Uiso 1 1 calc R . .
C514 C -0.6340(18) 1.1731(12) 0.5683(13) 0.124(7) Uiso 1 1 d . . .
H514 H -0.6943 1.1581 0.5397 0.148 Uiso 1 1 calc R . .
C515 C -0.6362(18) 1.1813(12) 0.6429(13) 0.130(7) Uiso 1 1 d . . .
H515 H -0.6939 1.1721 0.6652 0.156 Uiso 1 1 calc R . .
C516 C -0.5448(14) 1.2049(10) 0.6855(11) 0.094(5) Uiso 1 1 d . . .
H516 H -0.5413 1.2087 0.7382 0.113 Uiso 1 1 calc R . .
C521 C -0.3734(10) 1.3533(7) 0.7780(7) 0.061(3) Uiso 1 1 d . . .
C522 C -0.4007(12) 1.4176(9) 0.7362(10) 0.089(5) Uiso 1 1 d . . .
H522 H -0.3957 1.4199 0.6844 0.107 Uiso 1 1 calc R . .
C523 C -0.4368(15) 1.4800(11) 0.7747(11) 0.112(6) Uiso 1 1 d . . .
H523 H -0.4581 1.5226 0.7471 0.134 Uiso 1 1 calc R . .
C524 C -0.4400(13) 1.4779(10) 0.8484(10) 0.094(5) Uiso 1 1 d . . .
H524 H -0.4612 1.5198 0.8727 0.113 Uiso 1 1 calc R . .
C525 C -0.4141(14) 1.4181(10) 0.8880(11) 0.102(6) Uiso 1 1 d . . .
H525 H -0.4171 1.4181 0.9402 0.122 Uiso 1 1 calc R . .
C526 C -0.3814(12) 1.3533(9) 0.8533(9) 0.086(5) Uiso 1 1 d . . .
H526 H -0.3655 1.3106 0.8823 0.103 Uiso 1 1 calc R . .
C100 C -0.311(4) 1.629(3) 0.498(3) 0.186(12) Uiso 0.50 1 d PD A -1
H10A H -0.2971 1.6609 0.4574 0.279 Uiso 0.50 1 calc PR A -1
H10B H -0.2540 1.5964 0.5123 0.279 Uiso 0.50 1 calc PR A -1
H10C H -0.3212 1.6587 0.5415 0.279 Uiso 0.50 1 calc PR A -1
C200 C -0.401(5) 1.585(3) 0.474(3) 0.186(12) Uiso 0.50 1 d PD A -1
H20A H -0.3878 1.5582 0.4280 0.223 Uiso 0.50 1 calc PR A -1
H20B H -0.4544 1.6198 0.4573 0.223 Uiso 0.50 1 calc PR A -1
C300 C -0.443(6) 1.529(4) 0.522(5) 0.186(12) Uiso 0.50 1 d PD A -1
H30A H -0.3932 1.4922 0.5412 0.223 Uiso 0.50 1 calc PR A -1
H30B H -0.4687 1.5530 0.5646 0.223 Uiso 0.50 1 calc PR A -1
C400 C -0.525(6) 1.496(4) 0.469(4) 0.186(12) Uiso 0.50 1 d PD A -1
H40A H -0.5027 1.4805 0.4212 0.223 Uiso 0.50 1 calc PR A -1
H40B H -0.5825 1.5295 0.4575 0.223 Uiso 0.50 1 calc PR A -1
C500 C -0.548(5) 1.432(3) 0.516(4) 0.186(12) Uiso 0.50 1 d PD A -1
H50A H -0.4873 1.4037 0.5336 0.223 Uiso 0.50 1 calc PR A -1
H50B H -0.5793 1.4480 0.5592 0.223 Uiso 0.50 1 calc PR A -1
C600 C -0.618(4) 1.390(3) 0.461(3) 0.186(12) Uiso 0.50 1 d PD A -1
H60A H -0.6387 1.3457 0.4848 0.279 Uiso 0.50 1 calc PR A -1
H60B H -0.5846 1.3761 0.4180 0.279 Uiso 0.50 1 calc PR A -1
H60C H -0.6757 1.4199 0.4433 0.279 Uiso 0.50 1 calc PR A -1

loop_
_atom_site_aniso_label
_atom_site_aniso_U_11
_atom_site_aniso_U_22
_atom_site_aniso_U_33
_atom_site_aniso_U_23
_atom_site_aniso_U_13
_atom_site_aniso_U_12
Os1 0.0446(3) 0.0437(2) 0.0456(3) 0.0034(2) 0.0040(2) 0.00154(19)
Os2 0.0388(2) 0.0385(2) 0.0478(3) -0.00030(19) 0.00635(19) 0.00118(18)
Os3 0.0380(3) 0.0535(3) 0.0659(3) 0.0121(2) 0.0120(2) -0.0005(2)
Sb4 0.0364(4) 0.0398(4) 0.0470(4) 0.0001(3) 0.0054(3) -0.0001(3)
Sb5 0.0360(4) 0.0523(5) 0.0673(5) 0.0012(4) 0.0072(4) 0.0044(3)
O11 0.083(7) 0.078(7) 0.072(6) -0.017(6) -0.010(5) -0.015(6)
O12 0.075(7) 0.099(8) 0.094(8) 0.000(6) -0.013(6) 0.032(6)
O13 0.086(8) 0.108(8) 0.084(7) -0.040(7) 0.006(6) -0.009(7)
O14 0.138(11) 0.103(9) 0.079(7) 0.017(7) 0.034(7) -0.031(8)
O21 0.086(8) 0.079(7) 0.100(8) -0.037(6) -0.009(6) -0.006(6)
O22 0.161(12) 0.083(7) 0.065(7) 0.016(6) 0.027(7) 0.016(8)
O23 0.119(10) 0.058(6) 0.095(8) -0.032(6) 0.018(7) -0.024(6)
O31 0.075(8) 0.072(7) 0.179(13) -0.030(8) -0.037(8) -0.017(6)
O32 0.146(14) 0.25(2) 0.210(17) 0.113(16) 0.104(13) -0.012(14)
O33 0.110(9) 0.100(8) 0.069(7) -0.018(7) -0.003(6) 0.017(7)
C11 0.053(8) 0.057(7) 0.060(8) 0.013(6) 0.011(6) 0.004(6)
C12 0.055(8) 0.065(8) 0.071(9) 0.003(7) -0.003(7) -0.003(7)
C13 0.051(8) 0.083(10) 0.053(8) 0.005(7) 0.008(6) 0.000(7)
C14 0.073(10) 0.067(8) 0.049(8) -0.002(7) 0.008(7) 0.000(7)
C21 0.050(8) 0.052(7) 0.075(9) -0.002(7) 0.003(7) 0.002(6)
C22 0.074(10) 0.062(8) 0.058(8) 0.001(7) 0.014(7) -0.002(7)
C23 0.054(8) 0.060(8) 0.050(7) 0.010(6) 0.012(6) 0.002(6)
C31 0.037(7) 0.053(8) 0.131(13) 0.017(9) -0.006(8) -0.012(6)
C32 0.075(12) 0.123(15) 0.124(15) 0.051(12) 0.039(11) 0.014(10)
C33 0.061(9) 0.086(10) 0.052(8) 0.012(8) 0.010(7) 0.011(8)

loop_
_atom_type_symbol
_atom_type_description
_atom_type_scat_dispersion_real
_atom_type_scat_dispersion_imag
_atom_type_scat_source
C C 0.0033 0.0016 'International Tables Vol C Tables 4.2.6.8 and 6.1.1.4'
H H 0.0000 0.0000 'International Tables Vol C Tables 4.2.6.8 and 6.1.1.4'
O O 0.0106 0.0060 'International Tables Vol C Tables 4.2.6.8 and 6.1.1.4'
Sb Sb -0.5866 1.5461 'International Tables Vol C Tables 4.2.6.8 and 6.1.1.4'
Os Os -1.2165 7.6030 'International Tables Vol C Tables 4.2.6.8 and 6.1.1.4'

loop_
_geom_angle_atom_site_label_1
_geom_angle_atom_site_label_2
_geom_angle_atom_site_label_3
_geom_angle
_geom_angle_site_symmetry_1
_geom_angle_site_symmetry_3
_geom_angle_publ_flag
C12 Os1 C13 91.7(6) . . ?
C12 Os1 C11 95.2(5) . . ?
C13 Os1 C11 171.0(5) . . ?
C12 Os1 C14 98.8(6) . . ?
C13 Os1 C14 91.2(5) . . ?
C11 Os1 C14 93.5(5) . . ?
C12 Os1 Sb4 99.0(4) . . ?
C13 Os1 Sb4 89.8(4) . . ?
C11 Os1 Sb4 83.3(4) . . ?
C14 Os1 Sb4 162.1(4) . . ?
C12 Os1 Os3 176.7(4) . . ?
C13 Os1 Os3 88.0(4) . . ?
C11 Os1 Os3 84.8(4) . . ?
C14 Os1 Os3 84.5(4) . . ?
Sb4 Os1 Os3 77.67(2) . . ?
C22 Os2 C21 91.0(6) . . ?
C22 Os2 C23 90.0(5) . . ?
C21 Os2 C23 178.4(5) . . ?
C22 Os2 Sb5 117.7(4) . . ?
C21 Os2 Sb5 91.8(4) . . ?
C23 Os2 Sb5 88.9(4) . . ?
C22 Os2 Sb4 110.2(4) . . ?
C21 Os2 Sb4 89.1(4) . . ?
C23 Os2 Sb4 89.3(4) . . ?
Sb5 Os2 Sb4 132.12(3) . . ?
C22 Os2 Os3 171.8(4) . . ?
C21 Os2 Os3 89.8(4) . . ?
C23 Os2 Os3 89.4(3) . . ?
Sb5 Os2 Os3 54.14(2) . . ?
Sb4 Os2 Os3 77.99(2) . . ?
C32 Os3 C33 89.6(8) . . ?
C32 Os3 C31 90.2(8) . . ?
C33 Os3 C31 178.9(6) . . ?
C32 Os3 Sb5 108.3(5) . . ?
C33 Os3 Sb5 91.0(4) . . ?
C31 Os3 Sb5 88.1(4) . . ?
C32 Os3 Os1 103.6(5) . . ?
C33 Os3 Os1 89.2(4) . . ?
C31 Os3 Os1 91.9(4) . . ?
Sb5 Os3 Os1 148.13(3) . . ?
C32 Os3 Os2 162.7(5) . . ?
C33 Os3 Os2 88.7(4) . . ?
C31 Os3 Os2 91.1(5) . . ?
Sb5 Os3 Os2 54.58(2) . . ?
Os1 Os3 Os2 93.574(17) . . ?
C411 Sb4 C421 99.3(4) . . ?
C411 Sb4 Os2 110.3(3) . . ?
C421 Sb4 Os2 112.4(3) . . ?
C411 Sb4 Os1 114.0(3) . . ?
C421 Sb4 Os1 109.8(3) . . ?
Os2 Sb4 Os1 110.61(3) . . ?
C511 Sb5 C521 103.0(5) . . ?
C511 Sb5 Os3 119.0(4) . . ?
C521 Sb5 Os3 118.5(4) . . ?
C511 Sb5 Os2 121.1(4) . . ?
C521 Sb5 Os2 122.8(4) . . ?
Os3 Sb5 Os2 71.28(2) . . ?
O11 C11 Os1 179.0(12) . . ?
O12 C12 Os1 178.1(12) . . ?
O13 C13 Os1 178.1(13) . . ?
O14 C14 Os1 177.0(13) . . ?
O21 C21 Os2 177.6(12) . . ?
O22 C22 Os2 177.2(13) . . ?
O23 C23 Os2 178.0(12) . . ?
O31 C31 Os3 176.8(12) . . ?
O32 C32 Os3 179(2) . . ?
O33 C33 Os3 174.0(13) . . ?
C416 C411 C412 120.0(14) . . ?
C416 C411 Sb4 123.0(11) . . ?
C412 C411 Sb4 116.8(10) . . ?
C411 C412 C413 118.1(15) . . ?
C414 C413 C412 117.4(19) . . ?
C415 C414 C413 125(2) . . ?
C414 C415 C416 119(2) . . ?
C411 C416 C415 119.6(17) . . ?
C422 C421 C426 119.1(11) . . ?
C422 C421 Sb4 119.8(8) . . ?
C426 C421 Sb4 121.1(8) . . ?
C421 C422 C423 121.4(12) . . ?
C424 C423 C422 119.3(13) . . ?
C423 C424 C425 118.9(14) . . ?
C426 C425 C424 121.0(14) . . ?
C425 C426 C421 120.1(12) . . ?
C512 C511 C516 117.3(16) . . ?
C512 C511 Sb5 122.6(13) . . ?
C516 C511 Sb5 120.0(12) . . ?
C511 C512 C513 122.0(19) . . ?
C514 C513 C512 114(2) . . ?
C515 C514 C513 129(3) . . ?
C514 C515 C516 115(2) . . ?
C515 C516 C511 122.9(18) . . ?
C526 C521 C522 118.2(14) . . ?
C526 C521 Sb5 122.8(11) . . ?
C522 C521 Sb5 119.0(11) . . ?
C521 C522 C523 118.6(16) . . ?
C524 C523 C522 120.7(19) . . ?
C525 C524 C523 121(2) . . ?
C524 C525 C526 121.3(18) . . ?
C521 C526 C525 120.0(16) . . ?
C100 C200 C300 124(6) . . ?
C400 C300 C200 102(6) . . ?
C300 C400 C500 98(4) . . ?
C600 C500 C400 101(6) . . ?

loop_
_geom_bond_atom_site_label_1
_geom_bond_atom_site_label_2
_geom_bond_distance
_geom_bond_site_symmetry_2
_geom_bond_publ_flag
Os1 C12 1.900(15) . ?
Os1 C13 1.927(15) . ?
Os1 C11 1.938(14) . ?
Os1 C14 1.946(15) . ?
Os1 Sb4 2.7132(8) . ?
Os1 Os3 2.9967(6) . ?
Os2 C22 1.888(14) . ?
Os2 C21 1.950(14) . ?
Os2 C23 1.980(14) . ?
Os2 Sb5 2.6164(9) . ?
Os2 Sb4 2.6384(8) . ?
Os2 Os3 3.0408(6) . ?
Os3 C32 1.865(17) . ?
Os3 C33 1.940(17) . ?
Os3 C31 1.943(16) . ?
Os3 Sb5 2.6023(9) . ?
Sb4 C411 2.153(13) . ?
Sb4 C421 2.163(10) . ?
Sb5 C511 2.118(14) . ?
Sb5 C521 2.127(13) . ?
O11 C11 1.166(14) . ?
O12 C12 1.186(16) . ?
O13 C13 1.169(15) . ?
O14 C14 1.148(15) . ?
O21 C21 1.144(14) . ?
O22 C22 1.161(15) . ?
O23 C23 1.123(14) . ?
O31 C31 1.154(16) . ?
O32 C32 1.170(19) . ?
O33 C33 1.153(16) . ?
C411 C416 1.39(2) . ?
C411 C412 1.405(18) . ?
C412 C413 1.49(2) . ?
C413 C414 1.35(2) . ?
C414 C415 1.31(2) . ?
C415 C416 1.46(3) . ?
C421 C422 1.346(15) . ?
C421 C426 1.404(15) . ?
C422 C423 1.418(18) . ?
C423 C424 1.380(18) . ?
C424 C425 1.393(17) . ?
C425 C426 1.372(17) . ?
C511 C512 1.33(2) . ?
C511 C516 1.42(2) . ?
C512 C513 1.50(3) . ?
C513 C514 1.33(3) . ?
C514 C515 1.33(3) . ?
C515 C516 1.41(3) . ?
C521 C526 1.352(19) . ?
C521 C522 1.392(19) . ?
C522 C523 1.43(2) . ?
C523 C524 1.31(2) . ?
C524 C525 1.30(2) . ?
C525 C526 1.41(2) . ?
C100 C200 1.46(3) . ?
C200 C300 1.48(3) . ?
C300 C400 1.47(2) . ?
C400 C500 1.48(3) . ?
C500 C600 1.47(3) . ?
